data_4500463
loop_
_publ_author_name
'Kim, Min Kyung'
'Bae, Kyung-Lyul'
'Ok, Kang Min'

_publ_section_title
;
 From Pincers to Steps: Synthesis, Structure, Characterization, and
 Transformation of a New Helical Calcium&#x2212;Organic Framework,
 Ca[NC5H3(CO2)2](H2O)1.5
;
_journal_issue 4
_journal_name_full 'Crystal Growth &amp; Design'
_journal_page_first 930
_journal_paper_doi 10.1021/cg101558e
_journal_volume 11
_journal_year 2011
_chemical_formula_sum 'C14 H12 Ca2 N2 O11'
_chemical_formula_weight 464.4
_chemical_name_systematic
;
 ?
;
_space_group_IT_number 15
_symmetry_cell_setting monoclinic
_symmetry_space_group_name_Hall '-C 2yc'
_symmetry_space_group_name_H-M 'C 1 2/c 1'
_atom_sites_solution_hydrogens geom
_atom_sites_solution_primary direct
_atom_sites_solution_secondary difmap
_cell_angle_alpha 90
_cell_angle_beta 92.64(3)
_cell_angle_gamma 90
_cell_formula_units_Z 4
_cell_length_a 13.658(3)
_cell_length_b 9.837(2)
_cell_length_c 13.586(3)
_cell_measurement_temperature 200.0(2)
_cell_volume 1823.4(7)
_computing_structure_refinement 'SHELXL-97 (Sheldrick, 1997)'
_diffrn_ambient_temperature 200.0(2)
_diffrn_measured_fraction_theta_full 0.998
_diffrn_measured_fraction_theta_max 0.998
_diffrn_measurement_device_type 'Bruker SMART APEX'
_diffrn_measurement_method CCD
_diffrn_radiation_monochromator graphite
_diffrn_radiation_type MoK\a
_diffrn_radiation_wavelength 0.71073
_diffrn_reflns_av_R_equivalents 0.0774
_diffrn_reflns_av_unetI/netI 0.1077
_diffrn_reflns_limit_h_max 18
_diffrn_reflns_limit_h_min -16
_diffrn_reflns_limit_k_max 12
_diffrn_reflns_limit_k_min -12
_diffrn_reflns_limit_l_max 17
_diffrn_reflns_limit_l_min -17
_diffrn_reflns_number 6505
_diffrn_reflns_theta_full 28
_diffrn_reflns_theta_max 28
_diffrn_reflns_theta_min 2.55
_exptl_absorpt_coefficient_mu 0.69
_exptl_absorpt_correction_T_max 0.93
_exptl_absorpt_correction_T_min 0.91
_exptl_absorpt_correction_type empirical
_exptl_absorpt_process_details
; 
 SADABS(Blessing, 1995) 
;
_exptl_crystal_colour Colorless
_exptl_crystal_density_diffrn 1.684
_exptl_crystal_density_method 'not measured'
_exptl_crystal_description Rod
_exptl_crystal_F_000 952
_exptl_crystal_size_max 0.28
_exptl_crystal_size_mid 0.12
_exptl_crystal_size_min 0.10
_refine_diff_density_max 0.763
_refine_diff_density_min -1.076
_refine_diff_density_rms 0.147
_refine_ls_extinction_method none
_refine_ls_goodness_of_fit_ref 1.152
_refine_ls_matrix_type full
_refine_ls_number_parameters 152
_refine_ls_number_reflns 2191
_refine_ls_number_restraints 0
_refine_ls_restrained_S_all 1.152
_refine_ls_R_factor_all 0.1128
_refine_ls_R_factor_gt 0.0497
_refine_ls_shift/su_max 0
_refine_ls_shift/su_mean 0
_refine_ls_structure_factor_coef Fsqd
_refine_ls_weighting_details 'calc w=1/[\s^2^(Fo^2^)+(0.0390P)^2^+0.0000P] where P=(Fo^2^+2Fc^2^)/3'
_refine_ls_weighting_scheme calc
_refine_ls_wR_factor_gt 0.0906
_refine_ls_wR_factor_ref 0.1394
_reflns_number_gt 1292
_reflns_number_total 2191
_reflns_threshold_expression >2\(I)
_cod_data_source_file cg101558e_si_002.cif
_cod_data_source_block Ca-org1
_cod_depositor_comments
;
The following automatic conversions were performed:

'_symmetry_cell_setting' value 'Monoclinic' changed to 'monoclinic'
according to /home/saulius/struct/CIF-dictionaries/cif_core.dic
dictionary named 'cif_core.dic' version 2.4.1 from
2010-06-29.

'_exptl_absorpt_correction_type' value 'EMPIRICAL'
changed to 'empirical' according to
/home/saulius/struct/CIF-dictionaries/cif_core.dic dictionary named
'cif_core.dic' version 2.4.1 from 2010-06-29.

Automatic conversion script
Id: cif_fix_values 1715 2011-07-08 13:25:40Z adriana 
;
_cod_original_cell_volume 1823.3(6)
_cod_original_sg_symbol_H-M 'C 2/c'
_cod_database_code 4500463

loop_
_symmetry_equiv_pos_as_xyz
'x, y, z'
'-x, y, -z+1/2'
'x+1/2, y+1/2, z'
'-x+1/2, y+1/2, -z+1/2'
'-x, -y, -z'
'x, -y, z-1/2'
'-x+1/2, -y+1/2, -z'
'x+1/2, -y+1/2, z-1/2'

loop_
_atom_site_label
_atom_site_type_symbol
_atom_site_fract_x
_atom_site_fract_y
_atom_site_fract_z
_atom_site_U_iso_or_equiv
_atom_site_adp_type
_atom_site_occupancy
_atom_site_symmetry_multiplicity
_atom_site_calc_flag
_atom_site_refinement_flags
Ca1 Ca 0.04881(6) 0.01088(8) 0.87124(5) 0.0194(2) Uani 1 1 d .
O1 O 0.1775(2) -0.1153(3) 0.9380(2) 0.0337(8) Uani 1 1 d .
H1' H 0.1571 -0.1688 0.9786 0.051 Uiso 1 1 calc R
O2 O 0 -0.1605(4) 0.75 0.0238(10) Uani 1 2 d S
O3 O 0.0439(2) 0.1288(3) 1.02558(18) 0.0228(7) Uani 1 1 d .
O4 O 0.0913(3) 0.3065(3) 1.11956(19) 0.0431(9) Uani 1 1 d .
O5 O 0.09760(19) 0.0927(3) 0.70781(18) 0.0222(6) Uani 1 1 d .
O6 O 0.1567(2) 0.2565(3) 0.61306(18) 0.0294(7) Uani 1 1 d .
N1 N 0.1097(2) 0.2469(3) 0.8658(2) 0.0230(8) Uani 1 1 d .
C2 C 0.1060(3) 0.3239(4) 0.9477(3) 0.0249(10) Uani 1 1 d .
C3 C 0.1232(4) 0.4629(5) 0.9469(3) 0.0338(12) Uani 1 1 d .
C4 C 0.1439(4) 0.5236(5) 0.8578(3) 0.0354(12) Uani 1 1 d .
C5 C 0.1491(3) 0.4450(4) 0.7736(3) 0.0324(11) Uani 1 1 d .
C6 C 0.1316(3) 0.3073(4) 0.7812(3) 0.0223(9) Uani 1 1 d .
C7 C 0.0795(3) 0.2478(4) 1.0387(3) 0.0250(10) Uani 1 1 d .
C8 C 0.1296(3) 0.2125(4) 0.6934(3) 0.0208(9) Uani 1 1 d .
H1 H 0.237 -0.150 0.919 0.10 Uiso 1 1 d .
H2 H -0.035 -0.212 0.788 0.049 Uiso 1 1 d .
H3 H 0.120 0.516 1.006 0.045 Uiso 1 1 d .
H4 H 0.159 0.621 0.854 0.046 Uiso 1 1 d .
H5 H 0.165 0.490 0.708 0.030 Uiso 1 1 d .

loop_
_atom_site_aniso_label
_atom_site_aniso_U_11
_atom_site_aniso_U_22
_atom_site_aniso_U_33
_atom_site_aniso_U_23
_atom_site_aniso_U_13
_atom_site_aniso_U_12
Ca1 0.0245(5) 0.0190(4) 0.0147(4) -0.0002(3) 0.0011(3) 0.0004(4)
O1 0.036(2) 0.041(2) 0.0252(16) 0.0096(14) 0.0082(14) 0.0140(16)
O2 0.036(3) 0.021(2) 0.015(2) 0 0.0056(19) 0
O3 0.0302(17) 0.0214(15) 0.0166(14) -0.0029(12) 0.0002(11) -0.0066(13)
O4 0.080(3) 0.0328(19) 0.0178(16) -0.0073(13) 0.0129(16) -0.0226(18)
O5 0.0268(17) 0.0224(16) 0.0173(14) -0.0010(12) -0.0003(11) -0.0021(13)
O6 0.0379(19) 0.0331(18) 0.0181(14) -0.0003(13) 0.0096(13) -0.0136(14)
N1 0.030(2) 0.0217(19) 0.0171(17) -0.0045(14) 0.0022(14) -0.0042(15)
C2 0.034(3) 0.024(2) 0.017(2) 0.0013(17) 0.0059(18) -0.0076(19)
C3 0.051(3) 0.031(3) 0.021(2) -0.003(2) 0.006(2) -0.012(2)
C4 0.052(3) 0.023(3) 0.032(3) 0.001(2) 0.008(2) -0.013(2)
C5 0.048(3) 0.027(2) 0.023(2) -0.002(2) 0.004(2) -0.012(2)
C6 0.024(2) 0.029(2) 0.014(2) -0.0005(17) 0.0020(16) -0.0008(18)
C7 0.031(3) 0.028(2) 0.016(2) -0.0006(18) 0.0027(18) -0.004(2)
C8 0.016(2) 0.028(2) 0.019(2) -0.0002(18) 0.0040(16) 0.0017(18)

loop_
_atom_type_symbol
_atom_type_description
_atom_type_scat_dispersion_real
_atom_type_scat_dispersion_imag
_atom_type_scat_source
C C 0.0033 0.0016 'International Tables Vol C Tables 4.2.6.8 and 6.1.1.4'
H H 0 0 'International Tables Vol C Tables 4.2.6.8 and 6.1.1.4'
N N 0.0061 0.0033 'International Tables Vol C Tables 4.2.6.8 and 6.1.1.4'
O O 0.0106 0.006 'International Tables Vol C Tables 4.2.6.8 and 6.1.1.4'
Ca Ca 0.2262 0.3064 'International Tables Vol C Tables 4.2.6.8 and 6.1.1.4'

loop_
_geom_angle_atom_site_label_1
_geom_angle_atom_site_label_2
_geom_angle_atom_site_label_3
_geom_angle
_geom_angle_site_symmetry_1
_geom_angle_site_symmetry_3
O1 Ca1 O5 167.25(11) . 2_556
O1 Ca1 O3 82.72(11) . 5_557
O5 Ca1 O3 90.14(10) 2_556 5_557
O1 Ca1 O3 88.16(10) . .
O5 Ca1 O3 100.07(9) 2_556 .
O3 Ca1 O3 74.11(10) 5_557 .
O1 Ca1 O2 94.23(10) . .
O5 Ca1 O2 74.24(9) 2_556 .
O3 Ca1 O2 82.02(8) 5_557 .
O3 Ca1 O2 155.53(8) . .
O1 Ca1 N1 105.46(12) . .
O5 Ca1 N1 86.87(10) 2_556 .
O3 Ca1 N1 138.81(10) 5_557 .
O3 Ca1 N1 66.06(9) . .
O2 Ca1 N1 135.66(10) . .
O1 Ca1 O5 107.20(10) . .
O5 Ca1 O5 74.92(11) 2_556 .
O3 Ca1 O5 152.85(9) 5_557 .
O3 Ca1 O5 130.13(9) . .
O2 Ca1 O5 72.24(8) . .
N1 Ca1 O5 64.14(9) . .
O1 Ca1 C8 171.78(10) . 2_556
O5 Ca1 C8 19.51(9) 2_556 2_556
O3 Ca1 C8 95.75(10) 5_557 2_556
O3 Ca1 C8 83.66(10) . 2_556
O2 Ca1 C8 93.54(9) . 2_556
N1 Ca1 C8 70.44(10) . 2_556
O5 Ca1 C8 77.76(9) . 2_556
O1 Ca1 Ca1 128.47(8) . 2_556
O5 Ca1 Ca1 45.16(7) 2_556 2_556
O3 Ca1 Ca1 111.49(7) 5_557 2_556
O3 Ca1 Ca1 142.96(7) . 2_556
O2 Ca1 Ca1 43.96(7) . 2_556
N1 Ca1 Ca1 94.95(7) . 2_556
O5 Ca1 Ca1 42.56(6) . 2_556
C8 Ca1 Ca1 59.60(7) 2_556 2_556
O1 Ca1 Ca1 84.31(8) . 5_557
O5 Ca1 Ca1 96.42(7) 2_556 5_557
O3 Ca1 Ca1 37.33(6) 5_557 5_557
O3 Ca1 Ca1 36.79(6) . 5_557
O2 Ca1 Ca1 119.17(6) . 5_557
N1 Ca1 Ca1 102.28(8) . 5_557
O5 Ca1 Ca1 163.82(7) . 5_557
C8 Ca1 Ca1 89.59(7) 2_556 5_557
Ca1 Ca1 Ca1 137.00(5) 2_556 5_557
Ca1 O2 Ca1 92.07(14) . 2_556
C7 O3 Ca1 131.3(2) . 5_557
C7 O3 Ca1 122.6(2) . .
Ca1 O3 Ca1 105.89(10) 5_557 .
C8 O5 Ca1 122.2(2) . 2_556
C8 O5 Ca1 123.0(2) . .
Ca1 O5 Ca1 92.28(10) 2_556 .
C6 N1 C2 118.5(3) . .
C6 N1 Ca1 122.1(2) . .
C2 N1 Ca1 118.6(2) . .
N1 C2 C3 122.3(4) . .
N1 C2 C7 114.7(3) . .
C3 C2 C7 123.0(4) . .
C2 C3 C4 118.2(4) . .
C5 C4 C3 119.9(4) . .
C6 C5 C4 118.1(4) . .
N1 C6 C5 123.0(4) . .
N1 C6 C8 114.0(3) . .
C5 C6 C8 122.9(4) . .
O4 C7 O3 125.6(4) . .
O4 C7 C2 117.9(4) . .
O3 C7 C2 116.6(3) . .
O6 C8 O5 125.0(4) . .
O6 C8 C6 118.7(4) . .
O5 C8 C6 116.3(3) . .
O6 C8 Ca1 103.0(2) . 2_556
O5 C8 Ca1 38.30(17) . 2_556
C6 C8 Ca1 125.4(3) . 2_556

loop_
_geom_bond_atom_site_label_1
_geom_bond_atom_site_label_2
_geom_bond_distance
_geom_bond_site_symmetry_2
Ca1 O1 2.303(3) .
Ca1 O5 2.367(3) 2_556
Ca1 O3 2.370(3) 5_557
Ca1 O3 2.400(3) .
Ca1 O2 2.429(3) .
Ca1 N1 2.468(3) .
Ca1 O5 2.481(3) .
Ca1 C8 3.232(4) 2_556
Ca1 Ca1 3.4965(17) 2_556
Ca1 Ca1 3.8071(18) 5_557
O2 Ca1 2.429(3) 2_556
O3 C7 1.276(5) .
O3 Ca1 2.370(3) 5_557
O4 C7 1.246(4) .
O5 C8 1.276(5) .
O5 Ca1 2.367(3) 2_556
O6 C8 1.247(4) .
N1 C6 1.341(5) .
N1 C2 1.349(5) .
C2 C3 1.387(6) .
C2 C7 1.503(5) .
C3 C4 1.390(6) .
C4 C5 1.386(6) .
C5 C6 1.380(6) .
C6 C8 1.513(5) .
C8 Ca1 3.232(4) 2_556
